data_7034366
loop_
_publ_author_name
'Zhang, Yan-Ping'
'Li, Wei-Wei'
'Li, Bai-Xiang'
'Mu, Hong-Liang'
'Li, Yue-Sheng'

_publ_section_title
;
 Well-defined phosphino-phenolate neutral nickel(ii) catalysts for
 efficient (co)polymerization of norbornene and ethylene.
;
_journal_issue 16
_journal_name_full 'Dalton transactions (Cambridge, England : 2003)'
_journal_page_first 7382
_journal_page_last 7394
_journal_paper_doi 10.1039/c5dt00074b
_journal_volume 44
_journal_year 2015
_chemical_formula_sum 'C40 H52 Ni O2 P2'
_chemical_formula_weight 685.47
_chemical_name_systematic cis-bis(6-t-butyl-2-(t-butyl-phenylphosphanyl)phenolato-O,P)-nickel
_space_group_IT_number 2
_symmetry_cell_setting triclinic
_symmetry_space_group_name_Hall '-P 1'
_symmetry_space_group_name_H-M 'P -1'
_atom_sites_solution_hydrogens geom
_atom_sites_solution_primary direct
_atom_sites_solution_secondary difmap
_audit_creation_method SHELXL-97
_audit_update_record
;
2015-01-06 deposited with the CCDC.
2015-03-11 downloaded from the CCDC.
;
_cell_angle_alpha 98.806(2)
_cell_angle_beta 114.932(2)
_cell_angle_gamma 107.871(2)
_cell_formula_units_Z 2
_cell_length_a 12.9127(13)
_cell_length_b 13.303(2)
_cell_length_c 13.3881(13)
_cell_measurement_temperature 185(2)
_cell_volume 1875.5(4)
_computing_structure_refinement 'SHELXL-97 (Sheldrick, 1997)'
_computing_structure_solution 'SHELXS-97 (Sheldrick, 1990)'
_diffrn_ambient_temperature 185(2)
_diffrn_measured_fraction_theta_full 0.985
_diffrn_measured_fraction_theta_max 0.985
_diffrn_radiation_monochromator graphite
_diffrn_radiation_source 'fine-focus sealed tube'
_diffrn_radiation_type MoK\a
_diffrn_radiation_wavelength 0.71073
_diffrn_reflns_av_R_equivalents 0.0542
_diffrn_reflns_av_sigmaI/netI 0.1318
_diffrn_reflns_limit_h_max 15
_diffrn_reflns_limit_h_min -15
_diffrn_reflns_limit_k_max 16
_diffrn_reflns_limit_k_min -16
_diffrn_reflns_limit_l_max 16
_diffrn_reflns_limit_l_min -6
_diffrn_reflns_number 10458
_diffrn_reflns_theta_full 26.03
_diffrn_reflns_theta_max 26.03
_diffrn_reflns_theta_min 1.70
_exptl_absorpt_coefficient_mu 0.634
_exptl_absorpt_correction_T_max 0.9109
_exptl_absorpt_correction_T_min 0.8085
_exptl_absorpt_correction_type multi-scan
_exptl_absorpt_process_details SADABS
_exptl_crystal_colour Brown
_exptl_crystal_density_diffrn 1.214
_exptl_crystal_density_method 'not measured'
_exptl_crystal_description Block
_exptl_crystal_F_000 732
_exptl_crystal_size_max 0.35
_exptl_crystal_size_mid 0.22
_exptl_crystal_size_min 0.15
_refine_diff_density_max 0.479
_refine_diff_density_min -0.466
_refine_diff_density_rms 0.087
_refine_ls_extinction_method none
_refine_ls_goodness_of_fit_ref 0.973
_refine_ls_hydrogen_treatment constr
_refine_ls_matrix_type full
_refine_ls_number_parameters 418
_refine_ls_number_reflns 7291
_refine_ls_number_restraints 0
_refine_ls_restrained_S_all 0.973
_refine_ls_R_factor_all 0.1274
_refine_ls_R_factor_gt 0.0632
_refine_ls_shift/su_max 0.000
_refine_ls_shift/su_mean 0.000
_refine_ls_structure_factor_coef Fsqd
_refine_ls_weighting_details 'calc w=1/[\s^2^(Fo^2^)+(0.0477P)^2^+0.0000P] where P=(Fo^2^+2Fc^2^)/3'
_refine_ls_weighting_scheme calc
_refine_ls_wR_factor_gt 0.1168
_refine_ls_wR_factor_ref 0.1453
_reflns_number_gt 4107
_reflns_number_total 7291
_reflns_threshold_expression >2sigma(I)
_cod_data_source_file c5dt00074b2.cif
_cod_data_source_block t
_cod_depositor_comments 'Adding full bibliography for 7034364--7034369.cif.'
_cod_original_cell_volume 1875.6(4)
_cod_original_sg_symbol_H-M P-1
_cod_database_code 7034366

loop_
_symmetry_equiv_pos_as_xyz
'x, y, z'
'-x, -y, -z'

loop_
_atom_site_label
_atom_site_type_symbol
_atom_site_fract_x
_atom_site_fract_y
_atom_site_fract_z
_atom_site_U_iso_or_equiv
_atom_site_adp_type
_atom_site_occupancy
_atom_site_symmetry_multiplicity
_atom_site_calc_flag
_atom_site_refinement_flags
Ni1 Ni 0.77875(5) 0.25149(5) 0.22167(5) 0.02719(18) Uani 1 1 d .
P1 P 0.65827(11) 0.33268(10) 0.14301(10) 0.0275(3) Uani 1 1 d .
O1 O 0.8153(3) 0.2575(3) 0.1009(2) 0.0337(8) Uani 1 1 d .
C1 C 0.7658(4) 0.2664(4) -0.0895(4) 0.0323(11) Uani 1 1 d .
O2 O 0.9130(3) 0.2115(3) 0.2853(2) 0.0354(8) Uani 1 1 d .
P2 P 0.74066(11) 0.20616(10) 0.35532(10) 0.0274(3) Uani 1 1 d .
C2 C 0.5714(4) 0.3272(4) -0.0942(4) 0.0354(12) Uani 1 1 d .
H2 H 0.5072 0.3485 -0.0951 0.043 Uiso 1 1 calc R
C3 C 0.7439(4) 0.2757(4) 0.0061(4) 0.0283(11) Uani 1 1 d .
C4 C 0.5889(5) 0.3149(4) -0.1891(4) 0.0429(13) Uani 1 1 d .
H4 H 0.5355 0.3262 -0.2571 0.051 Uiso 1 1 calc R
C5 C 0.6852(4) 0.2858(4) -0.1850(4) 0.0390(13) Uani 1 1 d .
H5 H 0.6962 0.2789 -0.2511 0.047 Uiso 1 1 calc R
C6 C 0.6501(4) 0.3078(4) 0.0035(4) 0.0274(11) Uani 1 1 d .
C7 C 0.8861(4) 0.2000(4) 0.4464(4) 0.0278(11) Uani 1 1 d .
C8 C 0.9251(4) 0.1846(4) 0.5556(4) 0.0298(11) Uani 1 1 d .
H8 H 0.8788 0.1880 0.5945 0.036 Uiso 1 1 calc R
C9 C 1.0960(4) 0.1585(4) 0.5463(4) 0.0351(12) Uani 1 1 d .
H9 H 1.1685 0.1442 0.5819 0.042 Uiso 1 1 calc R
C10 C 1.0312(4) 0.1645(4) 0.6061(4) 0.0358(12) Uani 1 1 d .
H10 H 1.0595 0.1549 0.6805 0.043 Uiso 1 1 calc R
C11 C 1.0614(4) 0.1720(4) 0.4382(4) 0.0281(11) Uani 1 1 d .
C12 C 0.9524(4) 0.1957(4) 0.3878(4) 0.0278(11) Uani 1 1 d .
C13 C 0.8734(4) 0.2383(4) -0.0847(4) 0.0356(12) Uani 1 1 d .
C14 C 0.8586(5) 0.1254(4) -0.0649(4) 0.0456(14) Uani 1 1 d .
H14A H 0.8549 0.1278 0.0070 0.068 Uiso 1 1 calc R
H14B H 0.9303 0.1101 -0.0582 0.068 Uiso 1 1 calc R
H14C H 0.7809 0.0663 -0.1309 0.068 Uiso 1 1 calc R
C15 C 0.9982(4) 0.3299(4) 0.0159(4) 0.0512(15) Uani 1 1 d .
H15A H 1.0078 0.4022 0.0036 0.077 Uiso 1 1 calc R
H15B H 1.0678 0.3128 0.0185 0.077 Uiso 1 1 calc R
H15C H 0.9988 0.3331 0.0897 0.077 Uiso 1 1 calc R
C16 C 1.1343(4) 0.1658(4) 0.3739(4) 0.0336(12) Uani 1 1 d .
C17 C 1.1891(5) 0.2800(4) 0.3618(5) 0.0507(14) Uani 1 1 d .
H17A H 1.2361 0.2762 0.3209 0.076 Uiso 1 1 calc R
H17B H 1.2454 0.3363 0.4394 0.076 Uiso 1 1 calc R
H17C H 1.1208 0.3004 0.3173 0.076 Uiso 1 1 calc R
C18 C 0.7453(4) 0.4880(4) 0.2158(4) 0.0320(11) Uani 1 1 d .
C19 C 0.8628(4) 0.5228(4) 0.2032(4) 0.0446(13) Uani 1 1 d .
H19A H 0.9162 0.6022 0.2475 0.067 Uiso 1 1 calc R
H19B H 0.8379 0.5100 0.1207 0.067 Uiso 1 1 calc R
H19C H 0.9093 0.4783 0.2333 0.067 Uiso 1 1 calc R
C20 C 0.7877(5) 0.5184(4) 0.3461(4) 0.0452(14) Uani 1 1 d .
H20A H 0.8335 0.5997 0.3830 0.068 Uiso 1 1 calc R
H20B H 0.8427 0.4824 0.3825 0.068 Uiso 1 1 calc R
H20C H 0.7141 0.4927 0.3561 0.068 Uiso 1 1 calc R
C21 C 0.6673(5) 0.5500(4) 0.1566(4) 0.0516(15) Uani 1 1 d .
H21A H 0.5913 0.5282 0.1632 0.077 Uiso 1 1 calc R
H21B H 0.6437 0.5305 0.0741 0.077 Uiso 1 1 calc R
H21C H 0.7170 0.6308 0.1947 0.077 Uiso 1 1 calc R
C22 C 0.4967(4) 0.2875(4) 0.1109(4) 0.0309(11) Uani 1 1 d .
C23 C 0.4083(4) 0.1908(4) 0.0176(4) 0.0414(13) Uani 1 1 d .
H23 H 0.4334 0.1545 -0.0291 0.050 Uiso 1 1 calc R
C24 C 0.4559(5) 0.3408(5) 0.1751(5) 0.0514(15) Uani 1 1 d .
H24 H 0.5144 0.4071 0.2397 0.062 Uiso 1 1 calc R
C25 C 0.7097(4) 0.2923(4) 0.4482(4) 0.0288(11) Uani 1 1 d .
C26 C 0.5897(5) 0.2824(4) 0.4196(4) 0.0429(13) Uani 1 1 d .
H26 H 0.5198 0.2268 0.3498 0.051 Uiso 1 1 calc R
C27 C 0.8102(5) 0.3749(4) 0.5506(4) 0.0363(12) Uani 1 1 d .
H27 H 0.8935 0.3840 0.5717 0.044 Uiso 1 1 calc R
C28 C 0.7898(5) 0.4440(4) 0.6219(4) 0.0479(14) Uani 1 1 d .
H28 H 0.8592 0.5000 0.6917 0.058 Uiso 1 1 calc R
C29 C 0.5857(5) 0.0275(4) 0.3906(4) 0.0479(14) Uani 1 1 d .
H29A H 0.5289 -0.0518 0.3603 0.072 Uiso 1 1 calc R
H29B H 0.5441 0.0728 0.4073 0.072 Uiso 1 1 calc R
H29C H 0.6620 0.0420 0.4624 0.072 Uiso 1 1 calc R
C30 C 0.6204(4) 0.0583(4) 0.2993(4) 0.0353(12) Uani 1 1 d .
C31 C 0.6803(5) -0.0176(4) 0.2697(4) 0.0470(14) Uani 1 1 d .
H31A H 0.7511 -0.0118 0.3416 0.070 Uiso 1 1 calc R
H31B H 0.7101 0.0061 0.2174 0.070 Uiso 1 1 calc R
H31C H 0.6176 -0.0953 0.2314 0.070 Uiso 1 1 calc R
C32 C 0.5028(4) 0.0385(4) 0.1859(4) 0.0492(14) Uani 1 1 d .
H32A H 0.5273 0.0597 0.1295 0.074 Uiso 1 1 calc R
H32B H 0.4613 0.0839 0.2026 0.074 Uiso 1 1 calc R
H32C H 0.4450 -0.0407 0.1534 0.074 Uiso 1 1 calc R
C33 C 0.8780(5) 0.2298(5) -0.1982(4) 0.0614(17) Uani 1 1 d .
H33A H 0.8019 0.1674 -0.2622 0.092 Uiso 1 1 calc R
H33B H 0.9518 0.2170 -0.1893 0.092 Uiso 1 1 calc R
H33C H 0.8834 0.2995 -0.2157 0.092 Uiso 1 1 calc R
C34 C 1.0475(4) 0.0768(4) 0.2526(4) 0.0448(13) Uani 1 1 d .
H34A H 0.9765 0.0943 0.2085 0.067 Uiso 1 1 calc R
H34B H 1.0162 0.0032 0.2608 0.067 Uiso 1 1 calc R
H34C H 1.0943 0.0760 0.2111 0.067 Uiso 1 1 calc R
C35 C 1.2428(5) 0.1337(5) 0.4400(4) 0.0546(16) Uani 1 1 d .
H35A H 1.2822 0.1232 0.3931 0.082 Uiso 1 1 calc R
H35B H 1.2102 0.0640 0.4546 0.082 Uiso 1 1 calc R
H35C H 1.3051 0.1934 0.5145 0.082 Uiso 1 1 calc R
C36 C 0.6706(6) 0.4323(5) 0.5929(5) 0.0509(15) Uani 1 1 d .
H36 H 0.6570 0.4792 0.6426 0.061 Uiso 1 1 calc R
C37 C 0.5704(5) 0.3518(5) 0.4905(5) 0.0544(15) Uani 1 1 d .
H37 H 0.4876 0.3442 0.4689 0.065 Uiso 1 1 calc R
C38 C 0.3313(6) 0.2983(6) 0.1459(6) 0.073(2) Uani 1 1 d .
H38 H 0.3040 0.3368 0.1885 0.087 Uiso 1 1 calc R
C39 C 0.2465(5) 0.2003(6) 0.0550(6) 0.071(2) Uani 1 1 d .
H39 H 0.1613 0.1703 0.0367 0.086 Uiso 1 1 calc R
C40 C 0.2837(5) 0.1458(5) -0.0089(5) 0.0595(17) Uani 1 1 d .
H40 H 0.2251 0.0778 -0.0711 0.071 Uiso 1 1 calc R

loop_
_atom_site_aniso_label
_atom_site_aniso_U_11
_atom_site_aniso_U_22
_atom_site_aniso_U_33
_atom_site_aniso_U_23
_atom_site_aniso_U_13
_atom_site_aniso_U_12
Ni1 0.0275(3) 0.0318(4) 0.0278(3) 0.0124(3) 0.0149(3) 0.0161(3)
P1 0.0246(6) 0.0307(7) 0.0277(7) 0.0092(6) 0.0122(5) 0.0136(6)
O1 0.0367(19) 0.051(2) 0.0297(18) 0.0184(16) 0.0216(15) 0.0289(17)
C1 0.040(3) 0.038(3) 0.029(3) 0.017(2) 0.022(2) 0.018(2)
O2 0.0376(19) 0.054(2) 0.0319(19) 0.0226(17) 0.0214(15) 0.0295(18)
P2 0.0273(7) 0.0280(7) 0.0277(7) 0.0092(5) 0.0141(5) 0.0120(6)
C2 0.038(3) 0.039(3) 0.037(3) 0.017(2) 0.019(2) 0.022(3)
C3 0.029(3) 0.028(3) 0.026(3) 0.012(2) 0.012(2) 0.012(2)
C4 0.053(3) 0.046(3) 0.034(3) 0.028(3) 0.018(3) 0.024(3)
C5 0.048(3) 0.048(3) 0.033(3) 0.022(3) 0.026(3) 0.023(3)
C6 0.029(3) 0.027(3) 0.029(3) 0.010(2) 0.014(2) 0.015(2)
C7 0.033(3) 0.026(3) 0.025(3) 0.010(2) 0.016(2) 0.011(2)
C8 0.035(3) 0.024(3) 0.030(3) 0.011(2) 0.017(2) 0.009(2)
C9 0.033(3) 0.030(3) 0.043(3) 0.018(2) 0.017(2) 0.015(2)
C10 0.044(3) 0.033(3) 0.026(3) 0.016(2) 0.013(2) 0.014(2)
C11 0.024(2) 0.025(3) 0.031(3) 0.012(2) 0.011(2) 0.009(2)
C12 0.029(3) 0.030(3) 0.029(3) 0.013(2) 0.016(2) 0.013(2)
C13 0.040(3) 0.043(3) 0.035(3) 0.018(2) 0.023(2) 0.022(3)
C14 0.057(3) 0.051(4) 0.056(4) 0.025(3) 0.041(3) 0.033(3)
C15 0.039(3) 0.056(4) 0.069(4) 0.022(3) 0.032(3) 0.023(3)
C16 0.029(3) 0.033(3) 0.046(3) 0.015(2) 0.020(2) 0.016(2)
C17 0.050(3) 0.046(4) 0.072(4) 0.033(3) 0.037(3) 0.023(3)
C18 0.033(3) 0.028(3) 0.034(3) 0.012(2) 0.014(2) 0.013(2)
C19 0.033(3) 0.035(3) 0.046(3) 0.005(2) 0.013(2) 0.004(2)
C20 0.052(3) 0.029(3) 0.040(3) 0.003(2) 0.018(3) 0.010(3)
C21 0.051(3) 0.037(3) 0.054(4) 0.016(3) 0.014(3) 0.021(3)
C22 0.028(3) 0.040(3) 0.030(3) 0.015(2) 0.014(2) 0.019(2)
C23 0.028(3) 0.047(4) 0.046(3) 0.014(3) 0.017(2) 0.015(3)
C24 0.041(3) 0.061(4) 0.058(4) 0.011(3) 0.030(3) 0.025(3)
C25 0.034(3) 0.026(3) 0.036(3) 0.016(2) 0.022(2) 0.014(2)
C26 0.040(3) 0.034(3) 0.058(4) 0.011(3) 0.030(3) 0.014(3)
C27 0.043(3) 0.036(3) 0.032(3) 0.013(2) 0.017(2) 0.019(3)
C28 0.063(4) 0.042(3) 0.036(3) 0.011(3) 0.020(3) 0.026(3)
C29 0.046(3) 0.034(3) 0.059(4) 0.021(3) 0.027(3) 0.006(3)
C30 0.032(3) 0.028(3) 0.038(3) 0.013(2) 0.014(2) 0.007(2)
C31 0.050(3) 0.023(3) 0.054(4) 0.003(2) 0.022(3) 0.009(3)
C32 0.039(3) 0.042(3) 0.046(3) 0.008(3) 0.013(3) 0.007(3)
C33 0.068(4) 0.090(5) 0.056(4) 0.033(3) 0.045(3) 0.044(4)
C34 0.051(3) 0.048(4) 0.049(3) 0.018(3) 0.031(3) 0.028(3)
C35 0.046(3) 0.068(4) 0.075(4) 0.040(3) 0.035(3) 0.040(3)
C36 0.085(4) 0.041(4) 0.064(4) 0.026(3) 0.058(4) 0.037(3)
C37 0.056(4) 0.045(4) 0.090(5) 0.024(3) 0.056(4) 0.026(3)
C38 0.050(4) 0.094(6) 0.090(5) 0.022(4) 0.045(4) 0.036(4)
C39 0.035(3) 0.097(6) 0.093(5) 0.038(4) 0.036(4) 0.031(4)
C40 0.026(3) 0.071(4) 0.058(4) 0.015(3) 0.012(3) 0.006(3)

loop_
_atom_type_symbol
_atom_type_description
_atom_type_scat_dispersion_real
_atom_type_scat_dispersion_imag
_atom_type_scat_source
C C 0.0033 0.0016 'International Tables Vol C Tables 4.2.6.8 and 6.1.1.4'
H H 0.0000 0.0000 'International Tables Vol C Tables 4.2.6.8 and 6.1.1.4'
O O 0.0106 0.0060 'International Tables Vol C Tables 4.2.6.8 and 6.1.1.4'
P P 0.1023 0.0942 'International Tables Vol C Tables 4.2.6.8 and 6.1.1.4'
Ni Ni 0.3393 1.1124 'International Tables Vol C Tables 4.2.6.8 and 6.1.1.4'

loop_
_geom_angle_atom_site_label_1
_geom_angle_atom_site_label_2
_geom_angle_atom_site_label_3
_geom_angle
O2 Ni1 O1 85.02(12)
O2 Ni1 P1 164.74(11)
O1 Ni1 P1 84.81(9)
O2 Ni1 P2 85.37(10)
O1 Ni1 P2 166.02(10)
P1 Ni1 P2 106.50(5)
C6 P1 C22 105.4(2)
C6 P1 C18 105.0(2)
C22 P1 C18 110.4(2)
C6 P1 Ni1 99.38(14)
C22 P1 Ni1 124.36(16)
C18 P1 Ni1 109.88(14)
C3 O1 Ni1 122.2(3)
C5 C1 C3 116.0(4)
C5 C1 C13 123.0(4)
C3 C1 C13 121.0(4)
C12 O2 Ni1 122.1(3)
C7 P2 C25 107.5(2)
C7 P2 C30 104.2(2)
C25 P2 C30 108.3(2)
C7 P2 Ni1 99.10(15)
C25 P2 Ni1 123.87(15)
C30 P2 Ni1 111.73(15)
C4 C2 C6 118.5(4)
C4 C2 H2 120.7
C6 C2 H2 120.7
O1 C3 C6 119.1(4)
O1 C3 C1 120.5(4)
C6 C3 C1 120.4(4)
C2 C4 C5 119.7(4)
C2 C4 H4 120.1
C5 C4 H4 120.1
C1 C5 C4 123.6(4)
C1 C5 H5 118.2
C4 C5 H5 118.2
C3 C6 C2 121.6(4)
C3 C6 P1 110.9(3)
C2 C6 P1 127.2(3)
C12 C7 C8 121.3(4)
C12 C7 P2 110.9(3)
C8 C7 P2 127.1(3)
C10 C8 C7 119.5(4)
C10 C8 H8 120.2
C7 C8 H8 120.2
C11 C9 C10 124.1(4)
C11 C9 H9 117.9
C10 C9 H9 117.9
C8 C10 C9 118.9(4)
C8 C10 H10 120.5
C9 C10 H10 120.5
C9 C11 C12 116.4(4)
C9 C11 C16 123.4(4)
C12 C11 C16 120.1(4)
O2 C12 C7 119.5(4)
O2 C12 C11 120.8(4)
C7 C12 C11 119.6(4)
C1 C13 C14 110.3(4)
C1 C13 C33 112.2(4)
C14 C13 C33 107.3(4)
C1 C13 C15 109.2(4)
C14 C13 C15 109.3(4)
C33 C13 C15 108.5(4)
C13 C14 H14A 109.5
C13 C14 H14B 109.5
H14A C14 H14B 109.5
C13 C14 H14C 109.5
H14A C14 H14C 109.5
H14B C14 H14C 109.5
C13 C15 H15A 109.5
C13 C15 H15B 109.5
H15A C15 H15B 109.5
C13 C15 H15C 109.5
H15A C15 H15C 109.5
H15B C15 H15C 109.5
C11 C16 C17 109.4(4)
C11 C16 C34 110.3(4)
C17 C16 C34 109.7(4)
C11 C16 C35 111.5(4)
C17 C16 C35 108.5(4)
C34 C16 C35 107.5(4)
C16 C17 H17A 109.5
C16 C17 H17B 109.5
H17A C17 H17B 109.5
C16 C17 H17C 109.5
H17A C17 H17C 109.5
H17B C17 H17C 109.5
C20 C18 C19 108.1(4)
C20 C18 C21 111.4(4)
C19 C18 C21 108.4(4)
C20 C18 P1 110.4(3)
C19 C18 P1 106.5(3)
C21 C18 P1 111.8(3)
C18 C19 H19A 109.5
C18 C19 H19B 109.5
H19A C19 H19B 109.5
C18 C19 H19C 109.5
H19A C19 H19C 109.5
H19B C19 H19C 109.5
C18 C20 H20A 109.5
C18 C20 H20B 109.5
H20A C20 H20B 109.5
C18 C20 H20C 109.5
H20A C20 H20C 109.5
H20B C20 H20C 109.5
C18 C21 H21A 109.5
C18 C21 H21B 109.5
H21A C21 H21B 109.5
C18 C21 H21C 109.5
H21A C21 H21C 109.5
H21B C21 H21C 109.5
C23 C22 C24 117.9(4)
C23 C22 P1 117.2(3)
C24 C22 P1 124.9(4)
C22 C23 C40 121.3(5)
C22 C23 H23 119.3
C40 C23 H23 119.3
C38 C24 C22 120.7(5)
C38 C24 H24 119.7
C22 C24 H24 119.7
C26 C25 C27 118.1(4)
C26 C25 P2 122.8(4)
C27 C25 P2 119.1(4)
C37 C26 C25 121.1(5)
C37 C26 H26 119.5
C25 C26 H26 119.5
C28 C27 C25 120.4(5)
C28 C27 H27 119.8
C25 C27 H27 119.8
C36 C28 C27 120.7(5)
C36 C28 H28 119.7
C27 C28 H28 119.7
C30 C29 H29A 109.5
C30 C29 H29B 109.5
H29A C29 H29B 109.5
C30 C29 H29C 109.5
H29A C29 H29C 109.5
H29B C29 H29C 109.5
C29 C30 C32 110.9(4)
C29 C30 C31 108.8(4)
C32 C30 C31 107.7(4)
C29 C30 P2 112.3(3)
C32 C30 P2 110.5(3)
C31 C30 P2 106.4(3)
C30 C31 H31A 109.5
C30 C31 H31B 109.5
H31A C31 H31B 109.5
C30 C31 H31C 109.5
H31A C31 H31C 109.5
H31B C31 H31C 109.5
C30 C32 H32A 109.5
C30 C32 H32B 109.5
H32A C32 H32B 109.5
C30 C32 H32C 109.5
H32A C32 H32C 109.5
H32B C32 H32C 109.5
C13 C33 H33A 109.5
C13 C33 H33B 109.5
H33A C33 H33B 109.5
C13 C33 H33C 109.5
H33A C33 H33C 109.5
H33B C33 H33C 109.5
C16 C34 H34A 109.5
C16 C34 H34B 109.5
H34A C34 H34B 109.5
C16 C34 H34C 109.5
H34A C34 H34C 109.5
H34B C34 H34C 109.5
C16 C35 H35A 109.5
C16 C35 H35B 109.5
H35A C35 H35B 109.5
C16 C35 H35C 109.5
H35A C35 H35C 109.5
H35B C35 H35C 109.5
C28 C36 C37 119.3(5)
C28 C36 H36 120.3
C37 C36 H36 120.3
C26 C37 C36 120.4(5)
C26 C37 H37 119.8
C36 C37 H37 119.8
C39 C38 C24 120.1(6)
C39 C38 H38 120.0
C24 C38 H38 120.0
C40 C39 C38 120.6(6)
C40 C39 H39 119.7
C38 C39 H39 119.7
C39 C40 C23 119.4(6)
C39 C40 H40 120.3
C23 C40 H40 120.3

loop_
_geom_bond_atom_site_label_1
_geom_bond_atom_site_label_2
_geom_bond_distance
Ni1 O2 1.865(3)
Ni1 O1 1.872(3)
Ni1 P1 2.1665(13)
Ni1 P2 2.1675(13)
P1 C6 1.799(4)
P1 C22 1.815(4)
P1 C18 1.875(5)
O1 C3 1.328(4)
C1 C5 1.389(6)
C1 C3 1.418(6)
C1 C13 1.525(6)
O2 C12 1.323(5)
P2 C7 1.793(4)
P2 C25 1.812(4)
P2 C30 1.880(5)
C2 C4 1.375(6)
C2 C6 1.398(5)
C2 H2 0.9500
C3 C6 1.392(5)
C4 C5 1.394(6)
C4 H4 0.9500
C5 H5 0.9500
C7 C12 1.391(6)
C7 C8 1.402(5)
C8 C10 1.380(6)
C8 H8 0.9500
C9 C11 1.382(6)
C9 C10 1.391(6)
C9 H9 0.9500
C10 H10 0.9500
C11 C12 1.440(6)
C11 C16 1.531(6)
C13 C14 1.533(6)
C13 C33 1.534(6)
C13 C15 1.536(6)
C14 H14A 0.9800
C14 H14B 0.9800
C14 H14C 0.9800
C15 H15A 0.9800
C15 H15B 0.9800
C15 H15C 0.9800
C16 C17 1.532(6)
C16 C34 1.536(6)
C16 C35 1.538(6)
C17 H17A 0.9800
C17 H17B 0.9800
C17 H17C 0.9800
C18 C20 1.533(6)
C18 C19 1.534(6)
C18 C21 1.536(6)
C19 H19A 0.9800
C19 H19B 0.9800
C19 H19C 0.9800
C20 H20A 0.9800
C20 H20B 0.9800
C20 H20C 0.9800
C21 H21A 0.9800
C21 H21B 0.9800
C21 H21C 0.9800
C22 C23 1.387(6)
C22 C24 1.394(6)
C23 C40 1.391(6)
C23 H23 0.9500
C24 C38 1.380(7)
C24 H24 0.9500
C25 C26 1.387(6)
C25 C27 1.391(6)
C26 C37 1.373(6)
C26 H26 0.9500
C27 C28 1.386(6)
C27 H27 0.9500
C28 C36 1.369(7)
C28 H28 0.9500
C29 C30 1.538(6)
C29 H29A 0.9800
C29 H29B 0.9800
C29 H29C 0.9800
C30 C32 1.539(6)
C30 C31 1.546(6)
C31 H31A 0.9800
C31 H31B 0.9800
C31 H31C 0.9800
C32 H32A 0.9800
C32 H32B 0.9800
C32 H32C 0.9800
C33 H33A 0.9800
C33 H33B 0.9800
C33 H33C 0.9800
C34 H34A 0.9800
C34 H34B 0.9800
C34 H34C 0.9800
C35 H35A 0.9800
C35 H35B 0.9800
C35 H35C 0.9800
C36 C37 1.380(7)
C36 H36 0.9500
C37 H37 0.9500
C38 C39 1.376(8)
C38 H38 0.9500
C39 C40 1.364(8)
C39 H39 0.9500
C40 H40 0.9500
